data_4001793
loop_
_publ_author_name
'Luo, Min'
'Ye, Ning'
'Zou, Guohong'
'Lin, Chensheng'
'Cheng, Wendan'

_publ_section_title
;
 Na8Lu2(CO3)6F2and Na3Lu(CO3)2F2: Rare Earth Fluoride Carbonates as
 Deep-UV Nonlinear Optical Materials
;
_journal_issue 15
_journal_name_full 'Chemistry of Materials'
_journal_page_first 3147
_journal_paper_doi 10.1021/cm4023369
_journal_volume 25
_journal_year 2013
_chemical_formula_sum 'C3 F Lu Na4 O8'
_chemical_formula_weight 449.96
_chemical_name_systematic
; 
 ? 
;
_space_group_IT_number 9
_symmetry_cell_setting monoclinic
_symmetry_space_group_name_Hall 'C -2yc'
_symmetry_space_group_name_H-M 'C 1 c 1'
_atom_sites_solution_primary direct
_atom_sites_solution_secondary difmap
_audit_creation_method SHELXL-97
_audit_update_record
;
2013-01-28 # Formatted by publCIF
;
_cell_angle_alpha 90.00
_cell_angle_beta 101.318(4)
_cell_angle_gamma 90.00
_cell_formula_units_Z 8
_cell_length_a 8.007(3)
_cell_length_b 15.910(5)
_cell_length_c 13.916(5)
_cell_measurement_reflns_used 2640
_cell_measurement_temperature 293(2)
_cell_measurement_theta_max 27.4740
_cell_measurement_theta_min 2.5573
_cell_volume 1738.3(11)
_computing_cell_refinement 'CrystalClear (Rigaku Inc., 2008)'
_computing_data_collection 'CrystalClear (Rigaku Inc., 2008)'
_computing_data_reduction 'CrystalClear (Rigaku Inc., 2008)'
_computing_molecular_graphics 'SHELXL-97 (Sheldrick, 1997)'
_computing_publication_material 'SHELXL-97 (Sheldrick, 1997)'
_computing_structure_refinement 'SHELXL-97 (Sheldrick, 1997)'
_computing_structure_solution 'SHELXS-97 (Sheldrick, 1990)'
_diffrn_ambient_temperature 293(2)
_diffrn_detector_area_resol_mean 14.6306
_diffrn_measured_fraction_theta_full 0.998
_diffrn_measured_fraction_theta_max 0.998
_diffrn_measurement_device
;
Mercury70 (2x2 bin mode)
;
_diffrn_measurement_method CCD_Profile_fitting
_diffrn_radiation_monochromator graphite
_diffrn_radiation_source 'fine-focus sealed tube'
_diffrn_radiation_type MoK\a
_diffrn_radiation_wavelength 0.71073
_diffrn_reflns_av_R_equivalents 0.0210
_diffrn_reflns_av_sigmaI/netI 0.0402
_diffrn_reflns_limit_h_max 10
_diffrn_reflns_limit_h_min -9
_diffrn_reflns_limit_k_max 20
_diffrn_reflns_limit_k_min -20
_diffrn_reflns_limit_l_max 18
_diffrn_reflns_limit_l_min -18
_diffrn_reflns_number 6710
_diffrn_reflns_theta_full 27.48
_diffrn_reflns_theta_max 27.48
_diffrn_reflns_theta_min 2.56
_exptl_absorpt_coefficient_mu 11.602
_exptl_absorpt_correction_T_max 1.0000
_exptl_absorpt_correction_T_min 0.8443
_exptl_absorpt_correction_type multi-scan
_exptl_crystal_colour White
_exptl_crystal_density_diffrn 3.439
_exptl_crystal_density_method 'not measured'
_exptl_crystal_description Prism
_exptl_crystal_F_000 1647
_exptl_crystal_size_max 0.1500
_exptl_crystal_size_mid 0.1500
_exptl_crystal_size_min 0.1000
_refine_diff_density_max 0.640
_refine_diff_density_min -0.924
_refine_diff_density_rms 0.167
_refine_ls_abs_structure_details 'Flack H D (1983), Acta Cryst. A39, 876-881'
_refine_ls_abs_structure_Flack 0.032(8)
_refine_ls_extinction_method none
_refine_ls_goodness_of_fit_ref 1.008
_refine_ls_matrix_type full
_refine_ls_number_parameters 325
_refine_ls_number_reflns 3483
_refine_ls_number_restraints 2
_refine_ls_restrained_S_all 1.008
_refine_ls_R_factor_all 0.0201
_refine_ls_R_factor_gt 0.0190
_refine_ls_shift/su_max 0.002
_refine_ls_shift/su_mean 0.000
_refine_ls_structure_factor_coef Fsqd
_refine_ls_weighting_details 'calc w=1/[\s^2^(Fo^2^)+(0.0000P)^2^+0.0000P] where P=(Fo^2^+2Fc^2^)/3'
_refine_ls_weighting_scheme calc
_refine_ls_wR_factor_gt 0.0367
_refine_ls_wR_factor_ref 0.0371
_reflns_number_gt 3363
_reflns_number_total 3483
_reflns_threshold_expression >2sigma(I)
_cod_data_source_file cm4023369_si_002.cif
_cod_data_source_block 1
_cod_depositor_comments
;
The following automatic conversions were performed:

'_symmetry_cell_setting' value 'Monoclinic' changed to 'monoclinic'
according to /home/saulius/struct/CIF-dictionaries/cif_core.dic
dictionary named 'cif_core.dic' version 2.4.2 from
2011-04-26.

'_exptl_absorpt_correction_type' value 'Multi-scan'
changed to 'multi-scan' according to
/home/saulius/struct/CIF-dictionaries/cif_core.dic dictionary named
'cif_core.dic' version 2.4.2 from 2011-04-26.

Automatic conversion script
Id: cif_fix_values 1891 2012-01-12 08:04:46Z andrius 
;
_cod_original_sg_symbol_H-M Cc
_cod_database_code 4001793

loop_
_symmetry_equiv_pos_as_xyz
'x, y, z'
'x, -y, z+1/2'
'x+1/2, y+1/2, z'
'x+1/2, -y+1/2, z+1/2'

loop_
_atom_site_label
_atom_site_type_symbol
_atom_site_fract_x
_atom_site_fract_y
_atom_site_fract_z
_atom_site_U_iso_or_equiv
_atom_site_adp_type
_atom_site_occupancy
_atom_site_symmetry_multiplicity
_atom_site_calc_flag
Lu1 Lu 0.33700(3) 0.795392(15) 0.15993(2) 0.00986(6) Uani 1 1 d
Lu2 Lu 0.59354(2) 0.980325(14) 0.051023(16) 0.00805(6) Uani 1 1 d
F1 F 0.7701(5) 0.9999(2) -0.0442(3) 0.0134(8) Uani 1 1 d
F2 F 0.7588(5) 0.9971(2) 0.1909(3) 0.0126(8) Uani 1 1 d
O1 O 0.3979(6) 0.9984(3) 0.1432(4) 0.0179(10) Uani 1 1 d
O2 O 0.3894(6) 0.9878(3) -0.0833(3) 0.0147(10) Uani 1 1 d
O3 O 0.1765(6) 0.9114(3) 0.1266(3) 0.0157(10) Uani 1 1 d
O4 O 0.4883(5) 0.8387(3) 0.0468(3) 0.0116(9) Uani 1 1 d
O5 O 0.5168(5) 0.8584(3) 0.2835(3) 0.0124(9) Uani 1 1 d
O6 O 0.1359(6) 1.0487(3) 0.1216(4) 0.0194(11) Uani 1 1 d
O7 O 0.1260(5) 0.7547(3) 0.0090(3) 0.0143(9) Uani 1 1 d
O8 O 0.6528(6) 0.7323(3) 0.0103(3) 0.0141(10) Uani 1 1 d
O9 O -0.2352(5) 0.8565(3) 0.0659(3) 0.0127(10) Uani 1 1 d
O10 O 0.6142(5) 0.7425(2) 0.2281(3) 0.0132(9) Uani 1 1 d
O11 O 0.5518(6) 0.8511(3) -0.1944(3) 0.0187(11) Uani 1 1 d
O12 O 0.3155(5) 0.6667(2) 0.0909(3) 0.0103(9) Uani 1 1 d
O13 O 0.1357(6) 0.9285(3) -0.1283(3) 0.0176(10) Uani 1 1 d
O14 O 0.5920(6) 0.7414(3) -0.2878(3) 0.0188(10) Uani 1 1 d
O15 O 0.1588(6) 1.0674(3) -0.1320(3) 0.0172(10) Uani 1 1 d
O16 O 0.0510(5) 0.6219(2) 0.0348(3) 0.0151(10) Uani 1 1 d
O17 O 0.7914(5) 0.8230(3) 0.3347(3) 0.0150(10) Uani 1 1 d
O18 O 0.8135(6) 0.7989(3) -0.1924(3) 0.0201(10) Uani 1 1 d
C1 C 0.2336(8) 0.9880(4) 0.1303(5) 0.0112(13) Uani 1 1 d
C2 C 0.6462(8) 0.8090(4) 0.2843(4) 0.0105(13) Uani 1 1 d
C3 C 0.1618(8) 0.6807(4) 0.0434(4) 0.0108(13) Uani 1 1 d
C4 C 0.2241(8) 0.9955(4) -0.1140(4) 0.0073(12) Uani 1 1 d
C5 C 0.6499(8) 0.7990(4) -0.2229(5) 0.0115(12) Uani 1 1 d
C6 C 0.6403(8) 0.8053(4) 0.0418(5) 0.0124(13) Uani 1 1 d
Na1 Na 0.5874(5) 1.0012(3) 0.3055(2) 0.0066(5) Uani 1 1 d
Na2 Na 0.3293(4) 0.8190(2) -0.1117(2) 0.0181(6) Uani 1 1 d
Na3 Na 0.3507(3) 0.8246(2) 0.41002(19) 0.0164(6) Uani 1 1 d
Na4 Na 0.4659(4) 0.60858(15) -0.0277(2) 0.0150(5) Uani 1 1 d
Na5 Na 0.4628(3) 0.59833(16) 0.22618(18) 0.0135(6) Uani 1 1 d
Na6 Na -0.0445(3) 0.88711(16) 0.22427(19) 0.0141(6) Uani 1 1 d
Na7 Na -0.0443(4) 0.87870(16) -0.0332(2) 0.0180(6) Uani 1 1 d
Na8 Na 0.3372(4) 1.16559(15) 0.1498(2) 0.0180(6) Uani 1 1 d

loop_
_atom_site_aniso_label
_atom_site_aniso_U_11
_atom_site_aniso_U_22
_atom_site_aniso_U_33
_atom_site_aniso_U_23
_atom_site_aniso_U_13
_atom_site_aniso_U_12
Lu1 0.00672(13) 0.01103(13) 0.01157(12) -0.00185(11) 0.00114(10) -0.00024(11)
Lu2 0.00616(13) 0.00807(12) 0.00954(12) 0.00080(11) 0.00055(9) -0.00001(12)
F1 0.009(2) 0.015(2) 0.016(2) 0.0015(15) 0.0042(15) 0.0000(15)
F2 0.009(2) 0.015(2) 0.0125(19) 0.0002(15) -0.0021(15) 0.0017(15)
O1 0.011(3) 0.022(3) 0.021(3) -0.001(2) 0.004(2) 0.000(2)
O2 0.004(2) 0.022(3) 0.016(2) 0.0013(19) -0.0047(18) -0.0027(19)
O3 0.017(3) 0.010(2) 0.021(2) -0.0017(18) 0.004(2) -0.0030(19)
O4 0.005(2) 0.014(2) 0.015(2) -0.0009(18) 0.0016(18) 0.0006(17)
O5 0.011(2) 0.009(2) 0.017(2) 0.0002(17) 0.0027(18) -0.0001(17)
O6 0.016(3) 0.008(2) 0.034(3) 0.000(2) 0.004(2) 0.0068(19)
O7 0.015(2) 0.007(2) 0.019(2) 0.0010(18) -0.0001(18) 0.0035(18)
O8 0.017(3) 0.004(2) 0.022(2) -0.0043(18) 0.0071(19) 0.0002(18)
O9 0.007(2) 0.011(2) 0.022(3) -0.0037(18) 0.0053(19) -0.0017(17)
O10 0.016(2) 0.008(2) 0.015(2) -0.0023(17) 0.0015(18) 0.0017(18)
O11 0.018(3) 0.014(2) 0.026(3) 0.000(2) 0.010(2) 0.002(2)
O12 0.008(2) 0.010(2) 0.011(2) -0.0002(17) -0.0015(17) 0.0039(17)
O13 0.017(3) 0.018(2) 0.016(2) -0.0005(18) -0.0008(19) -0.0080(19)
O14 0.022(3) 0.016(2) 0.021(2) -0.0102(19) 0.010(2) -0.0065(19)
O15 0.016(3) 0.010(2) 0.025(3) 0.0033(19) 0.003(2) 0.0047(19)
O16 0.013(3) 0.005(2) 0.025(3) 0.0014(18) -0.0006(19) 0.0020(17)
O17 0.007(2) 0.017(2) 0.019(2) -0.0035(18) -0.0028(19) -0.0041(18)
O18 0.011(3) 0.028(3) 0.021(2) 0.011(2) 0.0019(19) 0.0023(19)
C1 0.009(3) 0.011(3) 0.015(3) -0.001(3) 0.004(3) 0.000(2)
C2 0.011(3) 0.010(3) 0.011(3) 0.005(2) 0.005(3) 0.000(3)
C3 0.010(3) 0.012(3) 0.011(3) -0.003(2) 0.003(2) 0.000(2)
C4 0.006(3) 0.007(3) 0.009(3) 0.001(2) 0.003(2) 0.001(2)
C5 0.010(3) 0.010(3) 0.017(3) 0.010(2) 0.008(3) 0.004(2)
C6 0.007(3) 0.015(3) 0.016(3) 0.009(3) 0.004(3) 0.003(2)
Na1 0.0089(12) 0.0060(11) 0.0054(10) -0.0019(8) 0.0023(9) -0.0014(8)
Na2 0.0162(16) 0.0201(14) 0.0170(15) -0.0044(12) 0.0009(12) -0.0008(13)
Na3 0.0137(16) 0.0202(15) 0.0143(14) -0.0024(13) 0.0006(12) 0.0001(14)
Na4 0.0121(13) 0.0134(13) 0.0201(14) -0.0002(11) 0.0044(11) 0.0016(10)
Na5 0.0098(14) 0.0161(14) 0.0133(13) -0.0013(10) -0.0012(10) 0.0027(10)
Na6 0.0098(14) 0.0144(13) 0.0180(14) -0.0005(10) 0.0026(11) 0.0007(10)
Na7 0.0140(15) 0.0180(14) 0.0243(15) 0.0045(12) 0.0092(12) 0.0017(11)
Na8 0.0147(14) 0.0178(13) 0.0202(15) -0.0014(12) -0.0002(11) 0.0007(13)

loop_
_atom_type_symbol
_atom_type_description
_atom_type_scat_dispersion_real
_atom_type_scat_dispersion_imag
_atom_type_scat_source
C C 0.0033 0.0016 'International Tables Vol C Tables 4.2.6.8 and 6.1.1.4'
F F 0.0171 0.0103 'International Tables Vol C Tables 4.2.6.8 and 6.1.1.4'
Lu Lu -0.4720 5.8584 'International Tables Vol C Tables 4.2.6.8 and 6.1.1.4'
Na Na 0.0362 0.0249 'International Tables Vol C Tables 4.2.6.8 and 6.1.1.4'
O O 0.0106 0.0060 'International Tables Vol C Tables 4.2.6.8 and 6.1.1.4'

loop_
_geom_angle_atom_site_label_1
_geom_angle_atom_site_label_2
_geom_angle_atom_site_label_3
_geom_angle
_geom_angle_site_symmetry_1
_geom_angle_site_symmetry_3
O3 Lu1 O5 92.64(16) . .
O3 Lu1 O12 131.77(15) . .
O5 Lu1 O12 135.59(15) . .
O3 Lu1 O4 88.21(16) . .
O5 Lu1 O4 92.66(15) . .
O12 Lu1 O4 89.23(15) . .
O3 Lu1 O14 77.59(15) . 4_465
O5 Lu1 O14 109.22(16) . 4_465
O12 Lu1 O14 84.57(15) . 4_465
O4 Lu1 O14 154.21(15) . 4_465
O3 Lu1 O10 145.19(15) . .
O5 Lu1 O10 56.52(14) . .
O12 Lu1 O10 80.60(14) . .
O4 Lu1 O10 78.57(14) . .
O14 Lu1 O10 124.69(14) 4_465 .
O3 Lu1 O7 77.00(15) . .
O5 Lu1 O7 168.45(14) . .
O12 Lu1 O7 54.96(13) . .
O4 Lu1 O7 82.03(15) . .
O14 Lu1 O7 73.91(15) 4_465 .
O10 Lu1 O7 131.46(13) . .
O3 Lu1 O18 120.96(15) . 4_465
O5 Lu1 O18 77.64(14) . 4_465
O12 Lu1 O18 78.47(14) . 4_465
O4 Lu1 O18 149.26(14) . 4_465
O14 Lu1 O18 53.12(14) 4_465 4_465
O10 Lu1 O18 71.72(14) . 4_465
O7 Lu1 O18 111.98(14) . 4_465
O3 Lu1 C3 103.09(18) . .
O5 Lu1 C3 162.97(17) . .
O12 Lu1 C3 29.25(16) . .
O4 Lu1 C3 94.30(17) . .
O14 Lu1 C3 68.68(17) 4_465 .
O10 Lu1 C3 109.84(16) . .
O7 Lu1 C3 28.57(16) . .
O18 Lu1 C3 88.55(16) 4_465 .
O3 Lu1 C2 118.39(17) . .
O5 Lu1 C2 28.08(16) . .
O12 Lu1 C2 109.00(16) . .
O4 Lu1 C2 82.81(16) . .
O14 Lu1 C2 122.86(16) 4_465 .
O10 Lu1 C2 28.62(16) . .
O7 Lu1 C2 157.97(16) . .
O18 Lu1 C2 74.98(15) 4_465 .
C3 Lu1 C2 138.22(18) . .
O3 Lu1 C5 101.99(16) . 4_465
O5 Lu1 C5 97.26(17) . 4_465
O12 Lu1 C5 76.16(15) . 4_465
O4 Lu1 C5 165.37(15) . 4_465
O14 Lu1 C5 26.77(16) 4_465 4_465
O10 Lu1 C5 98.00(16) . 4_465
O7 Lu1 C5 89.99(16) . 4_465
O18 Lu1 C5 27.03(16) 4_465 4_465
C3 Lu1 C5 73.33(17) . 4_465
C2 Lu1 C5 101.06(18) . 4_465
F1 Lu2 F2 100.31(14) . .
F1 Lu2 O1 163.92(13) . .
F2 Lu2 O1 80.77(16) . .
F1 Lu2 O2 86.42(16) . .
F2 Lu2 O2 166.78(15) . .
O1 Lu2 O2 89.63(18) . .
F1 Lu2 O16 84.20(15) . 3
F2 Lu2 O16 91.17(14) . 3
O1 Lu2 O16 79.73(17) . 3
O2 Lu2 O16 78.11(16) . 3
F1 Lu2 O9 74.68(14) . 1_655
F2 Lu2 O9 77.43(15) . 1_655
O1 Lu2 O9 120.89(16) . 1_655
O2 Lu2 O9 115.50(16) . 1_655
O16 Lu2 O9 153.55(14) 3 1_655
F1 Lu2 O4 113.10(14) . .
F2 Lu2 O4 106.85(14) . .
O1 Lu2 O4 81.50(15) . .
O2 Lu2 O4 80.44(16) . .
O16 Lu2 O4 151.44(14) 3 .
O9 Lu2 O4 54.60(15) 1_655 .
F1 Lu2 C6 90.34(15) . .
F2 Lu2 C6 95.77(17) . .
O1 Lu2 C6 105.56(17) . .
O2 Lu2 C6 95.55(18) . .
O16 Lu2 C6 171.85(17) 3 .
O9 Lu2 C6 26.90(16) 1_655 .
O4 Lu2 C6 28.42(16) . .
C1 O1 Lu2 135.1(4) . .
C4 O2 Lu2 143.4(4) . .
C1 O3 Lu1 125.5(4) . .
C6 O4 Lu1 121.8(3) . .
C6 O4 Lu2 93.2(3) . .
Lu1 O4 Lu2 119.97(18) . .
C2 O5 Lu1 97.3(4) . .
C3 O7 Lu1 81.9(3) . .
C6 O9 Lu2 95.6(4) 1_455 1_455
C2 O10 Lu1 90.6(3) . .
C3 O12 Lu1 92.6(3) . .
C5 O14 Lu1 100.8(4) . 4_564
C3 O16 Lu2 128.7(4) . 3_445
C5 O18 Lu1 88.1(4) . 4_564
O6 C1 O3 121.3(6) . .
O6 C1 O1 121.2(6) . .
O3 C1 O1 117.5(6) . .
O17 C2 O5 123.2(6) . .
O17 C2 O10 121.9(6) . .
O5 C2 O10 114.9(6) . .
O17 C2 Lu1 172.7(4) . .
O5 C2 Lu1 54.7(3) . .
O10 C2 Lu1 60.8(3) . .
O16 C3 O7 122.5(6) . .
O16 C3 O12 119.6(5) . .
O7 C3 O12 118.0(5) . .
O16 C3 Lu1 146.6(4) . .
O7 C3 Lu1 69.5(3) . .
O12 C3 Lu1 58.1(3) . .
O15 C4 O13 122.1(6) . .
O15 C4 O2 120.1(5) . .
O13 C4 O2 117.8(5) . .
O11 C5 O18 123.4(6) . .
O11 C5 O14 121.4(6) . .
O18 C5 O14 115.1(5) . .
O11 C5 Lu1 163.4(4) . 4_564
O18 C5 Lu1 64.9(3) . 4_564
O14 C5 Lu1 52.4(3) . 4_564
O8 C6 O9 124.8(6) . 1_655
O8 C6 O4 121.4(6) . .
O9 C6 O4 113.7(5) 1_655 .
O8 C6 Lu2 162.5(5) . .
O9 C6 Lu2 57.5(3) 1_655 .
O4 C6 Lu2 58.4(3) . .

loop_
_geom_bond_atom_site_label_1
_geom_bond_atom_site_label_2
_geom_bond_distance
_geom_bond_site_symmetry_2
Lu1 O3 2.244(4) .
Lu1 O5 2.250(4) .
Lu1 O12 2.254(4) .
Lu1 O4 2.274(4) .
Lu1 O14 2.298(4) 4_465
Lu1 O10 2.389(4) .
Lu1 O7 2.508(4) .
Lu1 O18 2.580(5) 4_465
Lu1 C3 2.652(6) .
Lu1 C2 2.737(7) .
Lu1 C5 2.849(6) 4_465
Lu2 F1 2.142(4) .
Lu2 F2 2.145(4) .
Lu2 O1 2.230(5) .
Lu2 O2 2.232(5) .
Lu2 O16 2.283(4) 3
Lu2 O9 2.386(4) 1_655
Lu2 O4 2.402(4) .
Lu2 C6 2.816(6) .
O1 C1 1.303(8) .
O2 C4 1.314(8) .
O3 C1 1.300(7) .
O4 C6 1.342(7) .
O5 C2 1.299(7) .
O6 C1 1.234(8) .
O7 C3 1.281(7) .
O8 C6 1.253(7) .
O9 C6 1.280(7) 1_455
O9 Lu2 2.386(4) 1_455
O10 C2 1.311(7) .
O11 C5 1.259(7) .
O12 C3 1.297(7) .
O13 C4 1.274(7) .
O14 C5 1.306(7) .
O14 Lu1 2.298(4) 4_564
O15 C4 1.262(7) .
O16 C3 1.279(7) .
O16 Lu2 2.283(4) 3_445
O17 C2 1.254(7) .
O18 C5 1.295(7) .
O18 Lu1 2.580(5) 4_564
C5 Lu1 2.849(6) 4_564
C6 O9 1.280(7) 1_655
